data_2238067
loop_
_publ_author_name
'Yang, Yong'
'Wang, Ning'
'Chen, Lin'

_publ_section_title
;
 [\m-3-(Methylsulfanyl)benzene-1,2-dithiolato-1:2\k^4^<i>S</i>,<i>S</i>':<i>S</i>,<i>S</i>']bis[tricarbonyliron(I)]
;
_journal_coeditor_code VN2067
_journal_issue 5
_journal_name_full 'Acta Crystallographica Section E'
_journal_page_first m269
_journal_page_last m270
_journal_paper_doi 10.1107/S1600536813009860
_journal_volume 69
_journal_year 2013
_chemical_formula_iupac '[Fe2 (C7 H6 S3) (C O)6]'
_chemical_formula_moiety 'C13 H6 Fe2 O6 S3'
_chemical_formula_sum 'C13 H6 Fe2 O6 S3'
_chemical_formula_weight 466.06
_chemical_name_systematic
'[\m-3-(Methylsulfanyl)benzene-1,2-dithiolato-1:2\k^4^<i>S</i>,<i>S</i>':<i>S</i>,<i>S</i>']bis[tricarbonyliron(I)]'
_space_group_IT_number 14
_symmetry_cell_setting monoclinic
_symmetry_space_group_name_Hall '-P 2ybc'
_symmetry_space_group_name_H-M 'P 1 21/c 1'
_atom_sites_solution_hydrogens geom
_atom_sites_solution_primary direct
_atom_sites_solution_secondary difmap
_audit_creation_method SHELXL-97
_cell_angle_alpha 90.00
_cell_angle_beta 92.055(13)
_cell_angle_gamma 90.00
_cell_formula_units_Z 4
_cell_length_a 16.531(17)
_cell_length_b 7.975(8)
_cell_length_c 13.047(13)
_cell_measurement_reflns_used 2629
_cell_measurement_temperature 295(2)
_cell_measurement_theta_max 27.11
_cell_measurement_theta_min 2.47
_cell_volume 1719(3)
_computing_cell_refinement 'SAINT-Plus (Bruker, 2007)'
_computing_data_collection 'APEX2 (Bruker, 2007)'
_computing_data_reduction 'SAINT-Plus (Bruker, 2007)'
_computing_molecular_graphics 'SHELXTL (Sheldrick, 2008)'
_computing_publication_material 'SHELXL97 (Sheldrick, 2008)'
_computing_structure_refinement 'SHELXL97 (Sheldrick, 2008)'
_computing_structure_solution 'SHELXS97 (Sheldrick, 2008)'
_diffrn_ambient_temperature 295(2)
_diffrn_measured_fraction_theta_full 0.995
_diffrn_measured_fraction_theta_max 0.995
_diffrn_measurement_device_type 'Bruker APEXII CCD'
_diffrn_measurement_method '\f and \w'
_diffrn_radiation_monochromator graphite
_diffrn_radiation_source 'fine-focus sealed tube'
_diffrn_radiation_type MoK\a
_diffrn_radiation_wavelength 0.71073
_diffrn_reflns_av_R_equivalents 0.0551
_diffrn_reflns_av_sigmaI/netI 0.0614
_diffrn_reflns_limit_h_max 18
_diffrn_reflns_limit_h_min -19
_diffrn_reflns_limit_k_max 9
_diffrn_reflns_limit_k_min -9
_diffrn_reflns_limit_l_max 13
_diffrn_reflns_limit_l_min -15
_diffrn_reflns_number 8260
_diffrn_reflns_theta_full 25.00
_diffrn_reflns_theta_max 25.00
_diffrn_reflns_theta_min 2.47
_diffrn_standards_number 0
_exptl_absorpt_coefficient_mu 2.077
_exptl_absorpt_correction_T_max 0.847
_exptl_absorpt_correction_T_min 0.555
_exptl_absorpt_correction_type multi-scan
_exptl_absorpt_process_details '(<i>SADABS</i>; Bruker, 2001)'
_exptl_crystal_colour Red
_exptl_crystal_density_diffrn 1.801
_exptl_crystal_density_method 'not measured'
_exptl_crystal_description Block
_exptl_crystal_F_000 928
_exptl_crystal_size_max 0.39
_exptl_crystal_size_mid 0.24
_exptl_crystal_size_min 0.08
_refine_diff_density_max 0.435
_refine_diff_density_min -0.314
_refine_ls_extinction_method none
_refine_ls_goodness_of_fit_ref 0.969
_refine_ls_hydrogen_treatment constr
_refine_ls_matrix_type full
_refine_ls_number_parameters 217
_refine_ls_number_reflns 3024
_refine_ls_number_restraints 0
_refine_ls_restrained_S_all 0.969
_refine_ls_R_factor_all 0.0680
_refine_ls_R_factor_gt 0.0360
_refine_ls_shift/su_max 0.000
_refine_ls_shift/su_mean 0.000
_refine_ls_structure_factor_coef Fsqd
_refine_ls_weighting_details 'calc w=1/[\s^2^(Fo^2^)+(0.0341P)^2^+0.0000P] where P=(Fo^2^+2Fc^2^)/3'
_refine_ls_weighting_scheme calc
_refine_ls_wR_factor_gt 0.0767
_refine_ls_wR_factor_ref 0.0839
_reflns_number_gt 2098
_reflns_number_total 3024
_reflns_threshold_expression I>2sigma(I)
_cod_data_source_file vn2067.cif
_cod_data_source_block I
_cod_original_sg_symbol_H-M 'P 21/c'
_cod_database_code 2238067
_cod_database_fobs_code 2238067

loop_
_symmetry_equiv_pos_as_xyz
'x, y, z'
'-x, y+1/2, -z+1/2'
'-x, -y, -z'
'x, -y-1/2, z-1/2'

loop_
_atom_site_type_symbol
_atom_site_label
_atom_site_fract_x
_atom_site_fract_y
_atom_site_fract_z
_atom_site_U_iso_or_equiv
_atom_site_adp_type
_atom_site_calc_flag
_atom_site_refinement_flags
_atom_site_occupancy
_atom_site_symmetry_multiplicity
Fe Fe1 0.17590(2) 0.29795(7) 0.64150(4) 0.04642(17) Uani d . 1 1
Fe Fe2 0.18906(3) 0.54555(7) 0.52941(4) 0.04814(18) Uani d . 1 1
S S3 0.46296(5) 0.53167(12) 0.73543(7) 0.0462(2) Uani d . 1 1
S S2 0.22860(5) 0.28468(12) 0.48479(7) 0.0475(2) Uani d . 1 1
S S1 0.27674(5) 0.48911(12) 0.66349(7) 0.0446(2) Uani d . 1 1
C C8 0.35707(16) 0.3899(4) 0.5983(2) 0.0354(7) Uani d . 1 1
C C10 0.3893(2) 0.2051(4) 0.4606(3) 0.0481(9) Uani d . 1 1
H H10A 0.3730 0.1375 0.4055 0.058 Uiso calc R 1 1
C C2 0.0831(2) 0.2118(5) 0.5909(3) 0.0560(10) Uani d . 1 1
C C9 0.33421(18) 0.2915(4) 0.5159(3) 0.0401(8) Uani d . 1 1
C C5 0.1075(2) 0.5260(5) 0.4373(4) 0.0605(11) Uani d . 1 1
C C1 0.21760(19) 0.1120(6) 0.6991(3) 0.0564(10) Uani d . 1 1
C C7 0.43793(17) 0.4062(4) 0.6280(3) 0.0377(8) Uani d . 1 1
C C11 0.4698(2) 0.2221(5) 0.4897(3) 0.0514(9) Uani d . 1 1
H H11A 0.5086 0.1648 0.4535 0.062 Uiso calc R 1 1
C C12 0.49397(19) 0.3216(4) 0.5709(3) 0.0449(9) Uani d . 1 1
H H12A 0.5488 0.3324 0.5879 0.054 Uiso calc R 1 1
O O2 0.02428(15) 0.1593(4) 0.5570(3) 0.0859(10) Uani d . 1 1
O O1 0.24308(17) -0.0076(4) 0.7338(3) 0.0867(11) Uani d . 1 1
C C4 0.2506(2) 0.6882(6) 0.4606(4) 0.0700(12) Uani d . 1 1
O O5 0.05695(18) 0.5075(4) 0.3771(3) 0.0918(11) Uani d . 1 1
O O6 0.09707(19) 0.7802(4) 0.6518(3) 0.0961(12) Uani d . 1 1
O O4 0.2905(2) 0.7821(5) 0.4201(3) 0.1088(13) Uani d . 1 1
O O3 0.09360(19) 0.4359(5) 0.8164(3) 0.0994(12) Uani d . 1 1
C C6 0.1338(2) 0.6903(5) 0.6042(4) 0.0643(12) Uani d . 1 1
C C3 0.1254(2) 0.3805(6) 0.7494(4) 0.0631(11) Uani d . 1 1
C C13 0.57037(19) 0.5072(4) 0.7506(3) 0.0543(10) Uani d . 1 1
H H13A 0.5900 0.5721 0.8082 0.082 Uiso calc R 1 1
H H13B 0.5956 0.5454 0.6897 0.082 Uiso calc R 1 1
H H13C 0.5831 0.3911 0.7619 0.082 Uiso calc R 1 1

loop_
_atom_site_aniso_label
_atom_site_aniso_U_11
_atom_site_aniso_U_22
_atom_site_aniso_U_33
_atom_site_aniso_U_12
_atom_site_aniso_U_13
_atom_site_aniso_U_23
Fe1 0.0379(3) 0.0561(4) 0.0452(3) -0.0011(2) 0.0000(2) 0.0002(3)
Fe2 0.0429(3) 0.0491(4) 0.0522(4) 0.0050(2) -0.0029(2) -0.0011(3)
S3 0.0421(4) 0.0487(6) 0.0479(6) -0.0040(4) 0.0011(4) -0.0067(5)
S2 0.0480(4) 0.0519(6) 0.0422(6) -0.0004(4) -0.0046(4) -0.0077(5)
S1 0.0379(4) 0.0538(6) 0.0423(6) 0.0033(4) 0.0016(4) -0.0123(4)
C8 0.0392(15) 0.036(2) 0.0313(19) 0.0026(15) 0.0060(13) -0.0023(16)
C10 0.061(2) 0.046(2) 0.038(2) 0.0035(18) 0.0044(17) -0.0051(18)
C2 0.052(2) 0.058(3) 0.057(3) 0.0055(19) -0.0012(18) 0.002(2)
C9 0.0433(16) 0.040(2) 0.037(2) 0.0048(15) 0.0035(14) 0.0003(17)
C5 0.052(2) 0.061(3) 0.068(3) 0.0124(19) -0.001(2) -0.002(2)
C1 0.0372(17) 0.070(3) 0.061(3) -0.0023(19) -0.0012(17) -0.001(2)
C7 0.0405(16) 0.0300(19) 0.043(2) -0.0003(14) 0.0051(14) 0.0067(16)
C11 0.056(2) 0.050(2) 0.050(3) 0.0106(18) 0.0194(17) 0.003(2)
C12 0.0416(17) 0.046(2) 0.048(2) 0.0045(16) 0.0079(15) 0.0058(19)
O2 0.0549(15) 0.087(2) 0.115(3) -0.0205(15) -0.0156(17) -0.004(2)
O1 0.0665(18) 0.085(2) 0.108(3) 0.0094(17) -0.0127(18) 0.028(2)
C4 0.062(2) 0.069(3) 0.079(3) 0.006(2) -0.005(2) 0.006(3)
O5 0.0720(19) 0.109(3) 0.092(3) 0.0123(17) -0.034(2) -0.008(2)
O6 0.083(2) 0.088(3) 0.117(3) 0.0311(18) -0.0015(19) -0.043(2)
O4 0.101(2) 0.096(3) 0.130(4) -0.025(2) 0.021(2) 0.030(3)
O3 0.087(2) 0.145(3) 0.068(3) 0.028(2) 0.0250(19) -0.007(2)
C6 0.048(2) 0.064(3) 0.080(3) 0.004(2) -0.011(2) -0.005(3)
C3 0.0422(19) 0.087(3) 0.060(3) 0.005(2) 0.0038(19) 0.007(3)
C13 0.0432(18) 0.055(3) 0.064(3) -0.0049(16) -0.0044(17) -0.001(2)

loop_
_atom_type_symbol
_atom_type_description
_atom_type_scat_dispersion_real
_atom_type_scat_dispersion_imag
_atom_type_scat_source
C C 0.0033 0.0016 'International Tables Vol C Tables 4.2.6.8 and 6.1.1.4'
H H 0.0000 0.0000 'International Tables Vol C Tables 4.2.6.8 and 6.1.1.4'
O O 0.0106 0.0060 'International Tables Vol C Tables 4.2.6.8 and 6.1.1.4'
S S 0.1246 0.1234 'International Tables Vol C Tables 4.2.6.8 and 6.1.1.4'
Fe Fe 0.3463 0.8444 'International Tables Vol C Tables 4.2.6.8 and 6.1.1.4'

loop_
_geom_angle_atom_site_label_1
_geom_angle_atom_site_label_2
_geom_angle_atom_site_label_3
_geom_angle
C2 Fe1 C3 90.77(19)
C2 Fe1 C1 98.59(17)
C3 Fe1 C1 99.1(2)
C2 Fe1 S2 90.09(15)
C3 Fe1 S2 159.76(15)
C1 Fe1 S2 100.74(14)
C2 Fe1 S1 157.30(13)
C3 Fe1 S1 90.84(14)
C1 Fe1 S1 103.50(13)
S2 Fe1 S1 80.80(5)
C2 Fe1 Fe2 100.45(13)
C3 Fe1 Fe2 103.00(16)
C1 Fe1 Fe2 150.44(12)
S2 Fe1 Fe2 57.01(5)
S1 Fe1 Fe2 57.20(5)
C5 Fe2 C6 92.06(19)
C5 Fe2 C4 98.5(2)
C6 Fe2 C4 100.1(2)
C5 Fe2 S2 87.98(13)
C6 Fe2 S2 153.34(15)
C4 Fe2 S2 106.31(16)
C5 Fe2 S1 161.32(14)
C6 Fe2 S1 91.81(15)
C4 Fe2 S1 98.82(15)
S2 Fe2 S1 80.45(5)
C5 Fe2 Fe1 104.41(14)
C6 Fe2 Fe1 97.78(16)
C4 Fe2 Fe1 150.30(13)
S2 Fe2 Fe1 56.64(3)
S1 Fe2 Fe1 56.94(5)
C7 S3 C13 103.30(16)
C9 S2 Fe1 101.52(13)
C9 S2 Fe2 101.73(12)
Fe1 S2 Fe2 66.35(4)
C8 S1 Fe1 101.39(13)
C8 S1 Fe2 100.67(13)
Fe1 S1 Fe2 65.86(5)
C9 C8 C7 120.6(3)
C9 C8 S1 115.9(2)
C7 C8 S1 123.4(2)
C9 C10 C11 117.3(3)
C9 C10 H10A 121.3
C11 C10 H10A 121.3
O2 C2 Fe1 178.5(4)
C10 C9 C8 122.1(3)
C10 C9 S2 122.0(3)
C8 C9 S2 115.9(2)
O5 C5 Fe2 177.1(4)
O1 C1 Fe1 178.4(4)
C8 C7 C12 117.4(3)
C8 C7 S3 118.3(2)
C12 C7 S3 124.3(2)
C12 C11 C10 121.5(3)
C12 C11 H11A 119.3
C10 C11 H11A 119.3
C11 C12 C7 121.0(3)
C11 C12 H12A 119.5
C7 C12 H12A 119.5
O4 C4 Fe2 177.5(5)
O6 C6 Fe2 178.4(4)
O3 C3 Fe1 178.5(5)
S3 C13 H13A 109.5
S3 C13 H13B 109.5
H13A C13 H13B 109.5
S3 C13 H13C 109.5
H13A C13 H13C 109.5
H13B C13 H13C 109.5

loop_
_geom_bond_atom_site_label_1
_geom_bond_atom_site_label_2
_geom_bond_distance
_geom_bond_publ_flag
Fe1 C1 1.789(5) yes
Fe1 C2 1.786(4) yes
Fe1 C3 1.788(5) yes
Fe1 Fe2 2.471(2) ?
Fe1 S1 2.2695(19) yes
Fe1 S2 2.253(2) yes
Fe2 C4 1.789(5) yes
Fe2 C5 1.781(4) yes
Fe2 C6 1.784(5) yes
Fe2 S1 2.2763(19) yes
Fe2 S2 2.263(2) yes
C1 O1 1.131(4) ?
C2 O2 1.133(4) ?
C4 O4 1.140(5) ?
C5 O5 1.135(5) ?
C7 C12 1.385(5) ?
C8 C7 1.385(4) ?
C8 C9 1.373(4) ?
C10 C9 1.368(5) ?
C10 C11 1.378(5) ?
C10 H10A 0.9300 ?
C11 C12 1.372(5) ?
C11 H11A 0.9300 ?
C12 H12A 0.9300 ?
C13 H13A 0.9600 ?
C13 H13B 0.9600 ?
C13 H13C 0.9600 ?
O3 C3 1.127(5) ?
O6 C6 1.139(5) ?
S1 C8 1.787(3) ?
S2 C9 1.779(3) ?
S3 C7 1.759(4) ?
S3 C13 1.790(4) ?

loop_
_geom_hbond_atom_site_label_D
_geom_hbond_atom_site_label_H
_geom_hbond_atom_site_label_A
_geom_hbond_site_symmetry_A
_geom_hbond_distance_DH
_geom_hbond_distance_HA
_geom_hbond_distance_DA
_geom_hbond_angle_DHA
C13 H13A Cg1 2_656 0.96 2.69 3.590(5) 157
